data_9002231
loop_
_publ_author_name
'Artioli, G.'
'Galli, E.'

_publ_section_title
;
 Gonnardite: Re-examination of holotype material, and discreditation of
 tetranatrolite
;
_journal_name_full 'American Mineralogist'
_journal_page_first 1445
_journal_page_last 1450
_journal_volume 84
_journal_year 1999
_chemical_formula_sum 'Al2.15 Ca0.46 Na1.16 O13.4 Si2.85'
_chemical_name_mineral Gonnardite
_space_group_IT_number 122
_symmetry_space_group_name_Hall 'I -4 2bw'
_symmetry_space_group_name_H-M 'I -4 2 d'
_cell_angle_alpha 90
_cell_angle_beta 90
_cell_angle_gamma 90
_cell_formula_units_Z 4
_cell_length_a 13.2670
_cell_length_b 13.2670
_cell_length_c 6.6023
_cell_volume 1162.093
_database_code_amcsd 0002315
_exptl_crystal_density_diffrn 2.272
_cod_original_formula_sum '(Si2.85 Al2.15) Ca.46 Na1.16 O13.4'
_cod_database_code 9002231

loop_
_space_group_symop_operation_xyz
x,y,z
1/2+x,1/2+y,1/2+z
1/2-y,-x,3/4+z
-y,1/2-x,1/4+z
y,-x,-z
1/2+y,1/2-x,1/2-z
-x,1/2+y,1/4-z
1/2-x,+y,3/4-z
-x,-y,z
1/2-x,1/2-y,1/2+z
1/2+y,x,3/4+z
+y,1/2+x,1/4+z
-y,x,-z
1/2-y,1/2+x,1/2-z
x,1/2-y,1/4-z
1/2+x,-y,3/4-z

loop_
_atom_site_label
_atom_site_fract_x
_atom_site_fract_y
_atom_site_fract_z
_atom_site_occupancy
_atom_site_U_iso_or_equiv
_atom_site_type_symbol
_atom_site_attached_hydrogens
Si1 0.00000 0.00000 0.00000 0.57000 0.02500 Si 0
Al1 0.00000 0.00000 0.00000 0.43000 0.02500 Al 0
Si2 0.13190 0.05120 0.38450 0.57000 0.02900 Si 0
Al2 0.13190 0.05120 0.38450 0.43000 0.02900 Al 0
Ca 0.30050 0.25000 0.12500 0.23000 0.01300 Ca 0
Na 0.30050 0.25000 0.12500 0.58000 0.01300 Na 0
O1 0.25000 0.09490 0.37500 1.00000 0.03100 O 0
O2 0.09030 0.44780 0.10100 1.00000 0.02900 O 0
O3 0.43730 0.37210 0.02600 1.00000 0.02700 O 0
OW1 0.25000 0.36510 0.37500 1.00000 0.04600 O 0
OW2 0.13900 0.23500 0.05100 0.35000 0.03700 O 0

loop_
_cod_changelog_entry_id
_cod_changelog_entry_author
_cod_changelog_entry_date
_cod_changelog_entry_text
1
;cod-tools version 3.8.0
Id: cif_guess_AMCSD_atom_types 9574 2023-05-10 09:00:05Z saulius
;
2023-05-10T18:47:53+03:00
;Derived atom types and hydrogen counts
from atom names that follow the AMCSD naming convention
(Wat == water, O-H == hydroxyl).
;

loop_
_cod_related_entry_id
_cod_related_entry_database
_cod_related_entry_code
1 AMCSD 0002315
